data_7224639
loop_
_publ_author_name
'Baig, Noorullah'
'Madduluri, Vimal Kumar'
'Sah, Ajay K.'

_publ_section_title
;
 Selective oxidation of organic sulfides to sulfoxides using sugar derived
 cis-dioxo molybdenum(vi) complexes: kinetic and mechanistic studies
;
_journal_issue 33
_journal_name_full 'RSC Adv.'
_journal_page_first 28015
_journal_paper_doi 10.1039/C6RA01087C
_journal_volume 6
_journal_year 2016
_chemical_formula_moiety 'C23 H17 N O S'
_chemical_formula_sum 'C23 H17 N O S'
_chemical_formula_weight 355.43
_space_group_crystal_system orthorhombic
_space_group_IT_number 19
_space_group_name_Hall 'P 2ac 2ab'
_space_group_name_H-M_alt 'P 21 21 21'
_symmetry_space_group_name_Hall 'P 2ac 2ab'
_symmetry_space_group_name_H-M 'P 21 21 21'
_atom_sites_solution_hydrogens geom
_audit_creation_date 2015-11-30
_audit_creation_method
;
Olex2 1.2
(compiled 2015.09.30 svn.r3233 for OlexSys, GUI svn.r5103)
;
_audit_update_record
;
2016-01-04 deposited with the CCDC.
2016-03-03 downloaded from the CCDC.
;
_cell_angle_alpha 90
_cell_angle_beta 90
_cell_angle_gamma 90
_cell_formula_units_Z 4
_cell_length_a 6.132(2)
_cell_length_b 14.536(5)
_cell_length_c 19.327(7)
_cell_measurement_reflns_used 3219
_cell_measurement_temperature 100
_cell_measurement_theta_max 27.5
_cell_measurement_theta_min 3.5
_cell_volume 1722.7(10)
_computing_cell_refinement
;
CrystalClear-SM Expert 2.0 r15 (Rigaku, 2011)
;
_computing_data_collection
;
CrystalClear-SM Expert 2.0 r15 (Rigaku, 2011)
;
_computing_data_reduction
;
CrystalClear-SM Expert 2.0 r15 (Rigaku, 2011)
;
_computing_molecular_graphics 'Olex2 (Dolomanov et al., 2009)'
_computing_publication_material 'Olex2 (Dolomanov et al., 2009)'
_computing_structure_refinement 'ShelXL (Sheldrick, 2015)'
_computing_structure_solution 'ShelXT (Sheldrick, 2015)'
_diffrn_ambient_temperature 100
_diffrn_detector CCD
_diffrn_detector_area_resol_mean 13.6612
_diffrn_measured_fraction_theta_full 0.996
_diffrn_measured_fraction_theta_max 0.989
_diffrn_measurement_details
;
scan:
    Number of images: 533
               Slice: -69.0000 - 90.9000
         Image width: 0.3000
            Exp time: 20.0000
       Rotation axis: Omega
               Omega: 0.0000
                 Chi: 54.0000
                 Phi: 0.0000
                 XTD: 49.8600
              2theta: 29.8900
scan:
    Number of images: 334
               Slice: 4.0000 - 104.2000
         Image width: 0.3000
            Exp time: 20.0000
       Rotation axis: Omega
               Omega: 0.0000
                 Chi: 54.0000
                 Phi: 180.0000
                 XTD: 49.8600
              2theta: 29.8900
scan:
    Number of images: 334
               Slice: 4.0000 - 104.2000
         Image width: 0.3000
            Exp time: 20.0000
       Rotation axis: Omega
               Omega: 0.0000
                 Chi: 54.0000
                 Phi: 90.0000
                 XTD: 49.8600
              2theta: 29.8900
;
_diffrn_measurement_device
;
XtaLABmini: Fixed Chi 2 circle
;
_diffrn_measurement_device_type
;
Rigaku Mercury375R (2x2 bin mode)
;
_diffrn_measurement_method 'profile data from \w-scans'
_diffrn_measurement_specimen_support Fiber
_diffrn_orient_matrix_type d*Trek
_diffrn_orient_matrix_UB_11 -0.158229
_diffrn_orient_matrix_UB_12 -0.035656
_diffrn_orient_matrix_UB_13 0.017044
_diffrn_orient_matrix_UB_21 -0.014484
_diffrn_orient_matrix_UB_22 0.037634
_diffrn_orient_matrix_UB_23 -0.055737
_diffrn_orient_matrix_UB_31 0.006207
_diffrn_orient_matrix_UB_32 -0.041809
_diffrn_orient_matrix_UB_33 -0.029843
_diffrn_radiation_monochromator 'Graphite Monochromator'
_diffrn_radiation_type MoK\a
_diffrn_radiation_wavelength 0.71075
_diffrn_reflns_av_R_equivalents 0.1318
_diffrn_reflns_av_unetI/netI 0.1430
_diffrn_reflns_laue_measured_fraction_full 0.996
_diffrn_reflns_laue_measured_fraction_max 0.989
_diffrn_reflns_limit_h_max 7
_diffrn_reflns_limit_h_min -7
_diffrn_reflns_limit_k_max 18
_diffrn_reflns_limit_k_min -18
_diffrn_reflns_limit_l_max 24
_diffrn_reflns_limit_l_min -25
_diffrn_reflns_number 11726
_diffrn_reflns_point_group_measured_fraction_full 0.997
_diffrn_reflns_point_group_measured_fraction_max 0.989
_diffrn_reflns_theta_full 25.242
_diffrn_reflns_theta_max 27.542
_diffrn_reflns_theta_min 3.459
_diffrn_source 'Sealed Tube'
_diffrn_source_current 12.0
_diffrn_source_power 0.6
_diffrn_source_voltage 50.0
_exptl_absorpt_coefficient_mu 0.200
_exptl_absorpt_correction_T_max 1.000
_exptl_absorpt_correction_T_min 0.683
_exptl_absorpt_correction_type multi-scan
_exptl_absorpt_process_details 'Blessings, 1995'
_exptl_crystal_colour 'clear light yellow'
_exptl_crystal_colour_lustre clear
_exptl_crystal_colour_modifier light
_exptl_crystal_colour_primary yellow
_exptl_crystal_density_diffrn 1.371
_exptl_crystal_description needle
_exptl_crystal_F_000 744
_exptl_crystal_size_max 0.18
_exptl_crystal_size_mid 0.08
_exptl_crystal_size_min 0.07
_refine_diff_density_max 0.922
_refine_diff_density_min -0.496
_refine_diff_density_rms 0.095
_refine_ls_abs_structure_details
;
 Flack x determined using 567 quotients [(I+)-(I-)]/[(I+)+(I-)]
 (Parsons, Flack and Wagner, Acta Cryst. B69 (2013) 249-259).
;
_refine_ls_abs_structure_Flack 0.08(17)
_refine_ls_extinction_method none
_refine_ls_goodness_of_fit_ref 1.018
_refine_ls_hydrogen_treatment constr
_refine_ls_matrix_type full
_refine_ls_number_parameters 236
_refine_ls_number_reflns 3922
_refine_ls_number_restraints 0
_refine_ls_restrained_S_all 1.018
_refine_ls_R_factor_all 0.1416
_refine_ls_R_factor_gt 0.0910
_refine_ls_shift/su_max 0.000
_refine_ls_shift/su_mean 0.000
_refine_ls_structure_factor_coef Fsqd
_refine_ls_weighting_details 'w=1/[\s^2^(Fo^2^)+(0.1367P)^2^] where P=(Fo^2^+2Fc^2^)/3'
_refine_ls_weighting_scheme calc
_refine_ls_wR_factor_gt 0.2135
_refine_ls_wR_factor_ref 0.2693
_reflns_Friedel_coverage 0.730
_reflns_friedel_fraction_full 0.998
_reflns_friedel_fraction_max 0.989
_reflns_number_gt 2163
_reflns_number_total 3922
_reflns_threshold_expression 'I > 2\s(I)'
_cod_data_source_file c6ra01087c2.cif
_cod_data_source_block AKSsulfide_100k
_cod_original_cell_volume 1722.6(11)
_cod_database_code 7224639
_shelxl_version_number 2014/6
_shelx_space_group_comment
;
The symmetry employed for this shelxl refinement is uniquely defined
by the following loop, which should always be used as a source of
symmetry information in preference to the above space-group names.
They are only intended as comments.
;
_olex2_refinement_description
;
1. Fixed Uiso
 At 1.2 times of:
  All C(H) groups
 At 1.5 times of:
  All O(H) groups
2.a Aromatic/amide H refined with riding coordinates:
 C19(H19), C14(H14), C16(H16), C17(H17), C1(H1A), C20(H20), C23(H23), C6(H6),
 C5(H5), C22(H22), C7(H7), C15(H15), C4(H4), C21(H21), C8(H8), C9(H9)
2.b Idealised tetrahedral OH refined as rotating group:
 O1(H1)
;
_olex2_submission_special_instructions 'No special instructions were received'

loop_
_space_group_symop_operation_xyz
'x, y, z'
'-x+1/2, -y, z+1/2'
'-x, y+1/2, -z+1/2'
'x+1/2, -y+1/2, -z'

loop_
_atom_site_label
_atom_site_type_symbol
_atom_site_fract_x
_atom_site_fract_y
_atom_site_fract_z
_atom_site_U_iso_or_equiv
_atom_site_adp_type
_atom_site_occupancy
_atom_site_site_symmetry_order
_atom_site_calc_flag
_atom_site_refinement_flags_posn
S1 S 0.1123(4) 0.80693(14) 0.65069(11) 0.0399(6) Uani 1 1 d .
O1 O 0.5036(11) 0.8722(4) 0.7703(3) 0.0394(14) Uani 1 1 d .
H1 H 0.3984 0.8369 0.7619 0.059 Uiso 1 1 calc GR
N1 N 0.2827(11) 0.7238(4) 0.7719(4) 0.0332(16) Uani 1 1 d .
C10 C 0.7513(13) 0.7049(5) 0.8904(4) 0.0285(16) Uani 1 1 d .
C19 C -0.0177(15) 0.8360(6) 0.5190(4) 0.0362(18) Uani 1 1 d .
H19 H 0.1184 0.8097 0.5064 0.043 Uiso 1 1 calc R
C12 C 0.1026(13) 0.6736(5) 0.7466(4) 0.0283(16) Uani 1 1 d .
C3 C 0.6408(13) 0.8311(5) 0.8159(4) 0.0312(17) Uani 1 1 d .
C11 C 0.9443(13) 0.7535(6) 0.9063(4) 0.0317(18) Uani 1 1 d .
C14 C -0.1869(13) 0.6613(5) 0.6611(4) 0.0360(18) Uani 1 1 d .
H14 H -0.2575 0.6841 0.6209 0.043 Uiso 1 1 calc R
C16 C -0.1588(14) 0.5484(5) 0.7510(4) 0.0345(19) Uani 1 1 d .
H16 H -0.2112 0.4939 0.7724 0.041 Uiso 1 1 calc R
C2 C 0.5988(13) 0.7433(5) 0.8406(4) 0.0292(16) Uani 1 1 d .
C17 C 0.0231(13) 0.5926(5) 0.7775(4) 0.0289(17) Uani 1 1 d .
H17 H 0.0950 0.5679 0.8169 0.035 Uiso 1 1 calc R
C13 C -0.0057(14) 0.7065(5) 0.6872(4) 0.0328(17) Uani 1 1 d .
C1 C 0.4182(12) 0.6899(5) 0.8153(4) 0.0283(16) Uani 1 1 d .
H1A H 0.3992 0.6285 0.8310 0.034 Uiso 1 1 calc R
C20 C -0.1598(15) 0.8706(5) 0.4680(4) 0.036(2) Uani 1 1 d .
H20 H -0.1164 0.8714 0.4208 0.043 Uiso 1 1 calc R
C23 C -0.2837(14) 0.8749(5) 0.6050(5) 0.039(2) Uani 1 1 d .
H23 H -0.3266 0.8768 0.6522 0.046 Uiso 1 1 calc R
C6 C 1.1025(14) 0.7131(5) 0.9509(4) 0.0316(17) Uani 1 1 d .
H6 H 1.2351 0.7447 0.9598 0.038 Uiso 1 1 calc R
C5 C 0.9797(15) 0.8421(5) 0.8772(4) 0.0339(18) Uani 1 1 d .
H5 H 1.1096 0.8747 0.8880 0.041 Uiso 1 1 calc R
C22 C -0.4243(16) 0.9060(5) 0.5548(4) 0.040(2) Uani 1 1 d .
H22 H -0.5635 0.9291 0.5676 0.048 Uiso 1 1 calc R
C7 C 1.0671(13) 0.6306(5) 0.9807(4) 0.0345(19) Uani 1 1 d .
H7 H 1.1744 0.6042 1.0101 0.041 Uiso 1 1 calc R
C15 C -0.2651(14) 0.5835(5) 0.6933(4) 0.0348(18) Uani 1 1 d .
H15 H -0.3919 0.5538 0.6760 0.042 Uiso 1 1 calc R
C18 C -0.0793(14) 0.8408(5) 0.5874(4) 0.0342(19) Uani 1 1 d .
C4 C 0.8314(14) 0.8803(5) 0.8346(4) 0.037(2) Uani 1 1 d .
H4 H 0.8547 0.9405 0.8170 0.044 Uiso 1 1 calc R
C21 C -0.3659(16) 0.9041(5) 0.4872(5) 0.040(2) Uani 1 1 d .
H21 H -0.4644 0.9254 0.4528 0.049 Uiso 1 1 calc R
C8 C 0.8654(15) 0.5826(5) 0.9678(4) 0.0354(19) Uani 1 1 d .
H8 H 0.8371 0.5254 0.9897 0.043 Uiso 1 1 calc R
C9 C 0.7147(16) 0.6202(5) 0.9237(4) 0.038(2) Uani 1 1 d .
H9 H 0.5822 0.5882 0.9153 0.045 Uiso 1 1 calc R

loop_
_atom_site_aniso_label
_atom_site_aniso_U_11
_atom_site_aniso_U_22
_atom_site_aniso_U_33
_atom_site_aniso_U_23
_atom_site_aniso_U_13
_atom_site_aniso_U_12
S1 0.0445(13) 0.0321(10) 0.0431(11) 0.0061(9) -0.0072(11) -0.0087(10)
O1 0.041(3) 0.030(3) 0.048(3) 0.005(3) -0.006(3) -0.004(3)
N1 0.028(4) 0.023(3) 0.049(4) -0.003(3) -0.004(3) -0.005(3)
C10 0.027(4) 0.025(3) 0.034(4) -0.005(3) 0.004(3) 0.001(3)
C19 0.035(4) 0.032(4) 0.041(4) -0.002(4) 0.001(4) -0.002(4)
C12 0.030(4) 0.020(3) 0.035(4) -0.006(3) 0.004(4) -0.003(3)
C3 0.034(4) 0.023(3) 0.036(4) 0.004(3) -0.001(4) 0.006(3)
C11 0.031(5) 0.034(4) 0.029(4) -0.007(3) -0.005(3) 0.004(4)
C14 0.036(4) 0.027(3) 0.045(4) 0.003(4) -0.005(4) 0.002(4)
C16 0.033(5) 0.023(4) 0.047(4) -0.001(3) -0.003(4) 0.004(4)
C2 0.035(4) 0.024(3) 0.028(3) -0.004(3) 0.005(4) -0.002(3)
C17 0.035(4) 0.024(3) 0.028(3) 0.006(3) 0.004(4) 0.002(4)
C13 0.033(4) 0.026(4) 0.040(4) 0.002(3) 0.003(4) -0.002(4)
C1 0.033(4) 0.024(3) 0.027(3) -0.002(3) 0.003(3) 0.007(4)
C20 0.041(5) 0.029(4) 0.037(4) 0.002(3) 0.001(4) -0.004(4)
C23 0.035(5) 0.028(4) 0.053(5) 0.001(4) 0.002(4) -0.005(4)
C6 0.028(4) 0.036(4) 0.031(4) 0.001(3) 0.004(4) -0.004(4)
C5 0.039(5) 0.023(3) 0.040(4) -0.001(3) -0.003(4) -0.004(4)
C22 0.047(6) 0.027(4) 0.046(5) -0.004(4) 0.010(5) 0.005(4)
C7 0.036(5) 0.026(4) 0.041(4) 0.000(3) -0.006(4) 0.008(4)
C15 0.033(4) 0.032(4) 0.040(4) -0.004(3) -0.002(4) 0.001(4)
C18 0.038(5) 0.021(3) 0.043(4) 0.002(3) -0.004(4) -0.009(4)
C4 0.047(5) 0.021(3) 0.043(4) 0.005(3) -0.002(4) -0.005(4)
C21 0.042(5) 0.025(4) 0.054(5) 0.014(4) -0.007(5) 0.001(4)
C8 0.041(5) 0.026(4) 0.040(4) 0.003(3) 0.001(4) 0.004(4)
C9 0.045(5) 0.024(4) 0.044(4) -0.008(3) -0.005(4) -0.001(4)

loop_
_atom_type_symbol
_atom_type_description
_atom_type_scat_dispersion_real
_atom_type_scat_dispersion_imag
_atom_type_scat_source
C C 0.0033 0.0016 'International Tables Vol C Tables 4.2.6.8 and 6.1.1.4'
H H 0.0000 0.0000 'International Tables Vol C Tables 4.2.6.8 and 6.1.1.4'
N N 0.0061 0.0033 'International Tables Vol C Tables 4.2.6.8 and 6.1.1.4'
O O 0.0106 0.0060 'International Tables Vol C Tables 4.2.6.8 and 6.1.1.4'
S S 0.1246 0.1234 'International Tables Vol C Tables 4.2.6.8 and 6.1.1.4'

loop_
_geom_angle_atom_site_label_1
_geom_angle_atom_site_label_2
_geom_angle_atom_site_label_3
_geom_angle
C18 S1 C13 103.5(4)
C3 O1 H1 109.5
C1 N1 C12 122.4(6)
C11 C10 C2 119.4(7)
C9 C10 C11 118.2(8)
C9 C10 C2 122.4(7)
C20 C19 H19 120.5
C18 C19 H19 120.5
C18 C19 C20 119.0(8)
C17 C12 N1 123.8(7)
C17 C12 C13 117.8(7)
C13 C12 N1 118.3(7)
O1 C3 C2 120.9(7)
O1 C3 C4 117.1(6)
C2 C3 C4 121.9(7)
C10 C11 C6 119.8(7)
C10 C11 C5 119.7(7)
C5 C11 C6 120.6(8)
C13 C14 H14 119.9
C15 C14 H14 119.9
C15 C14 C13 120.3(8)
C17 C16 H16 119.8
C17 C16 C15 120.3(7)
C15 C16 H16 119.8
C3 C2 C10 117.5(7)
C3 C2 C1 121.4(7)
C1 C2 C10 121.0(6)
C12 C17 H17 119.7
C16 C17 C12 120.6(7)
C16 C17 H17 119.7
C12 C13 S1 114.3(6)
C14 C13 S1 124.9(6)
C14 C13 C12 120.9(7)
N1 C1 C2 121.1(7)
N1 C1 H1A 119.5
C2 C1 H1A 119.5
C19 C20 H20 120.2
C21 C20 C19 119.7(8)
C21 C20 H20 120.2
C22 C23 H23 119.6
C22 C23 C18 120.7(9)
C18 C23 H23 119.6
C11 C6 H6 119.5
C7 C6 C11 121.1(8)
C7 C6 H6 119.5
C11 C5 H5 119.6
C4 C5 C11 120.8(8)
C4 C5 H5 119.6
C23 C22 H22 119.7
C21 C22 C23 120.5(9)
C21 C22 H22 119.7
C6 C7 H7 120.2
C6 C7 C8 119.6(8)
C8 C7 H7 120.2
C14 C15 C16 120.1(8)
C14 C15 H15 120.0
C16 C15 H15 120.0
C19 C18 S1 117.9(7)
C19 C18 C23 120.0(8)
C23 C18 S1 122.0(7)
C3 C4 H4 119.8
C5 C4 C3 120.4(7)
C5 C4 H4 119.8
C20 C21 H21 120.0
C22 C21 C20 120.0(8)
C22 C21 H21 120.0
C7 C8 H8 120.2
C9 C8 C7 119.6(7)
C9 C8 H8 120.2
C10 C9 H9 119.2
C8 C9 C10 121.7(8)
C8 C9 H9 119.2

loop_
_geom_bond_atom_site_label_1
_geom_bond_atom_site_label_2
_geom_bond_distance
S1 C13 1.775(8)
S1 C18 1.766(8)
O1 H1 0.8400
O1 C3 1.357(9)
N1 C12 1.411(9)
N1 C1 1.279(10)
C10 C11 1.411(11)
C10 C2 1.453(11)
C10 C9 1.407(11)
C19 H19 0.9500
C19 C20 1.409(12)
C19 C18 1.376(11)
C12 C17 1.408(10)
C12 C13 1.409(11)
C3 C2 1.388(10)
C3 C4 1.416(12)
C11 C6 1.425(11)
C11 C5 1.422(11)
C14 H14 0.9500
C14 C13 1.386(12)
C14 C15 1.377(12)
C16 H16 0.9500
C16 C17 1.385(11)
C16 C15 1.388(11)
C2 C1 1.438(11)
C17 H17 0.9500
C1 H1A 0.9500
C20 H20 0.9500
C20 C21 1.404(13)
C23 H23 0.9500
C23 C22 1.374(12)
C23 C18 1.390(12)
C6 H6 0.9500
C6 C7 1.348(11)
C5 H5 0.9500
C5 C4 1.347(11)
C22 H22 0.9500
C22 C21 1.354(12)
C7 H7 0.9500
C7 C8 1.441(12)
C15 H15 0.9500
C4 H4 0.9500
C21 H21 0.9500
C8 H8 0.9500
C8 C9 1.371(12)
C9 H9 0.9500

loop_
_geom_torsion_atom_site_label_1
_geom_torsion_atom_site_label_2
_geom_torsion_atom_site_label_3
_geom_torsion_atom_site_label_4
_geom_torsion
O1 C3 C2 C10 -178.7(7)
O1 C3 C2 C1 4.6(11)
O1 C3 C4 C5 -177.1(7)
N1 C12 C17 C16 178.0(7)
N1 C12 C13 S1 2.3(9)
N1 C12 C13 C14 -178.4(7)
C10 C11 C6 C7 -2.9(11)
C10 C11 C5 C4 -0.1(11)
C10 C2 C1 N1 179.4(7)
C19 C20 C21 C22 2.3(12)
C12 N1 C1 C2 -179.3(6)
C3 C2 C1 N1 -4.1(11)
C11 C10 C2 C3 -6.2(10)
C11 C10 C2 C1 170.4(7)
C11 C10 C9 C8 -3.2(11)
C11 C6 C7 C8 -0.4(11)
C11 C5 C4 C3 -2.5(12)
C2 C10 C11 C6 -175.1(6)
C2 C10 C11 C5 4.4(10)
C2 C10 C9 C8 176.5(7)
C2 C3 C4 C5 0.5(12)
C17 C12 C13 S1 -178.1(6)
C17 C12 C13 C14 1.2(11)
C17 C16 C15 C14 1.5(12)
C13 S1 C18 C19 -113.5(7)
C13 S1 C18 C23 69.1(7)
C13 C12 C17 C16 -1.6(11)
C13 C14 C15 C16 -1.8(12)
C1 N1 C12 C17 15.9(11)
C1 N1 C12 C13 -164.5(7)
C20 C19 C18 S1 -174.1(6)
C20 C19 C18 C23 3.4(12)
C23 C22 C21 C20 -0.3(13)
C6 C11 C5 C4 179.5(7)
C6 C7 C8 C9 1.9(12)
C5 C11 C6 C7 177.6(8)
C22 C23 C18 S1 175.9(6)
C22 C23 C18 C19 -1.4(12)
C7 C8 C9 C10 -0.1(12)
C15 C14 C13 S1 179.7(6)
C15 C14 C13 C12 0.4(12)
C15 C16 C17 C12 0.2(11)
C18 S1 C13 C12 -171.2(6)
C18 S1 C13 C14 9.5(8)
C18 C19 C20 C21 -3.8(12)
C18 C23 C22 C21 -0.1(12)
C4 C3 C2 C10 3.8(11)
C4 C3 C2 C1 -172.8(7)
C9 C10 C11 C6 4.6(10)
C9 C10 C11 C5 -175.8(7)
C9 C10 C2 C3 174.1(7)
C9 C10 C2 C1 -9.3(11)
